data_7045675
loop_
_publ_author_name
'Bresien, J.'
'Hinz, A.'
'Schulz, A.'
'Villinger, A.'

_publ_section_title
;
 Trapping of transient, heavy pnictogen-centred biradicals.
;
_journal_issue 13
_journal_name_full 'Dalton transactions (Cambridge, England : 2003)'
_journal_page_first 4433
_journal_page_last 4436
_journal_paper_doi 10.1039/c8dt00487k
_journal_volume 47
_journal_year 2018
_chemical_formula_moiety 'C62 H60 N2 Sb2, C6 H6'
_chemical_formula_sum 'C68 H66 N2 Sb2'
_chemical_formula_weight 1154.73
_space_group_IT_number 2
_space_group_name_Hall '-P 1'
_space_group_name_H-M_alt 'P -1'
_symmetry_cell_setting triclinic
_symmetry_Int_Tables_number 2
_symmetry_space_group_name_Hall '-P 1'
_symmetry_space_group_name_H-M 'P -1'
_atom_sites_solution_hydrogens geom
_atom_sites_solution_primary direct
_atom_sites_solution_secondary difmap
_audit_creation_method SHELXL-97
_audit_update_record
;
2017-12-21 deposited with the CCDC.
2018-02-19 downloaded from the CCDC.
;
_cell_angle_alpha 98.965(4)
_cell_angle_beta 101.551(4)
_cell_angle_gamma 90.870(4)
_cell_formula_units_Z 2
_cell_length_a 12.0121(9)
_cell_length_b 12.3543(9)
_cell_length_c 19.4785(14)
_cell_measurement_reflns_used 9892
_cell_measurement_temperature 173(2)
_cell_measurement_theta_max 60.480
_cell_measurement_theta_min 4.445
_cell_volume 2794.3(4)
_computing_cell_refinement 'Bruker Apex V7.51A'
_computing_data_collection 'Bruker Apex V7.51A'
_computing_data_reduction 'Bruker SAINT'
_computing_molecular_graphics 'ORTEP-3v2.01 (Farrugia, 1997)'
_computing_publication_material SHELXL-97
_computing_structure_refinement 'SHELXL-97 (Sheldrick, 1997)'
_computing_structure_solution 'SHELXS-97 (Sheldrick, 1997)'
_diffrn_ambient_temperature 173(2)
_diffrn_measured_fraction_theta_full 0.996
_diffrn_measured_fraction_theta_max 0.996
_diffrn_measurement_device_type 'Bruker Apex Kappa II-CCD-diffractometer'
_diffrn_measurement_method 'phi and omega scans'
_diffrn_radiation_monochromator graphite
_diffrn_radiation_source 'sealed tube'
_diffrn_radiation_type MoK\a
_diffrn_radiation_wavelength 0.71073
_diffrn_reflns_av_R_equivalents 0.0761
_diffrn_reflns_av_sigmaI/netI 0.0728
_diffrn_reflns_limit_h_max 17
_diffrn_reflns_limit_h_min -17
_diffrn_reflns_limit_k_max 17
_diffrn_reflns_limit_k_min -17
_diffrn_reflns_limit_l_max 28
_diffrn_reflns_limit_l_min -28
_diffrn_reflns_number 84759
_diffrn_reflns_theta_full 31.00
_diffrn_reflns_theta_max 31.00
_diffrn_reflns_theta_min 1.67
_exptl_absorpt_coefficient_mu 1.009
_exptl_absorpt_correction_T_max 0.9146
_exptl_absorpt_correction_T_min 0.8800
_exptl_absorpt_correction_type multi-scan
_exptl_absorpt_process_details '(SADABS; Sheldrick, 2004)'
_exptl_crystal_colour yellow
_exptl_crystal_density_diffrn 1.372
_exptl_crystal_density_method 'not measured'
_exptl_crystal_description block
_exptl_crystal_F_000 1180
_exptl_crystal_size_max 0.13
_exptl_crystal_size_mid 0.10
_exptl_crystal_size_min 0.09
_refine_diff_density_max 0.867
_refine_diff_density_min -0.602
_refine_diff_density_rms 0.107
_refine_ls_extinction_method none
_refine_ls_goodness_of_fit_ref 1.011
_refine_ls_hydrogen_treatment constr
_refine_ls_matrix_type full
_refine_ls_number_parameters 656
_refine_ls_number_reflns 17736
_refine_ls_number_restraints 0
_refine_ls_restrained_S_all 1.011
_refine_ls_R_factor_all 0.0699
_refine_ls_R_factor_gt 0.0387
_refine_ls_shift/su_max 0.002
_refine_ls_shift/su_mean 0.000
_refine_ls_structure_factor_coef Fsqd
_refine_ls_weighting_details 'calc w=1/[\s^2^(Fo^2^)+(0.0214P)^2^+1.1246P] where P=(Fo^2^+2Fc^2^)/3'
_refine_ls_weighting_scheme calc
_refine_ls_wR_factor_gt 0.0721
_refine_ls_wR_factor_ref 0.0837
_reflns_number_gt 12399
_reflns_number_total 17736
_reflns_threshold_expression >2\s(I)
_cod_data_source_file c8dt00487k2.cif
_cod_data_source_block ah041a
_cod_depositor_comments 'Adding full bibliography for 7045674--7045676.cif.'
_cod_database_code 7045675

loop_
_symmetry_equiv_pos_as_xyz
'x, y, z'
'-x, -y, -z'

loop_
_atom_site_label
_atom_site_type_symbol
_atom_site_fract_x
_atom_site_fract_y
_atom_site_fract_z
_atom_site_U_iso_or_equiv
_atom_site_adp_type
_atom_site_occupancy
_atom_site_symmetry_multiplicity
_atom_site_calc_flag
_atom_site_refinement_flags
_atom_site_disorder_assembly
_atom_site_disorder_group
Sb1 Sb 0.634670(14) 0.084089(13) 0.298099(8) 0.01888(5) Uani 1 1 d . . .
Sb2 Sb 0.471542(14) 0.268544(12) 0.263954(8) 0.01909(5) Uani 1 1 d . . .
N1 N 0.62296(18) 0.25190(16) 0.33371(10) 0.0213(4) Uani 1 1 d . . .
N2 N 0.46138(18) 0.10529(16) 0.27872(10) 0.0217(4) Uani 1 1 d . . .
C1 C 0.6952(2) 0.33096(19) 0.38070(12) 0.0203(5) Uani 1 1 d . . .
C2 C 0.7863(2) 0.3008(2) 0.43154(12) 0.0223(5) Uani 1 1 d . . .
C3 C 0.8557(2) 0.3806(2) 0.48040(14) 0.0309(6) Uani 1 1 d . . .
H3 H 0.9155 0.3580 0.5143 0.037 Uiso 1 1 calc R . .
C4 C 0.8407(3) 0.4907(2) 0.48127(14) 0.0338(7) Uani 1 1 d . . .
H4 H 0.8880 0.5440 0.5156 0.041 Uiso 1 1 calc R . .
C5 C 0.7541(2) 0.5218(2) 0.43044(14) 0.0307(6) Uani 1 1 d . . .
H5 H 0.7433 0.5977 0.4297 0.037 Uiso 1 1 calc R . .
C6 C 0.6826(2) 0.4448(2) 0.38035(12) 0.0227(5) Uani 1 1 d . . .
C7 C 0.8160(2) 0.1840(2) 0.43132(12) 0.0216(5) Uani 1 1 d . . .
C8 C 0.7676(2) 0.1163(2) 0.46999(13) 0.0282(6) Uani 1 1 d . . .
C9 C 0.8018(3) 0.0094(2) 0.46916(14) 0.0331(7) Uani 1 1 d . . .
H9 H 0.7697 -0.0360 0.4960 0.040 Uiso 1 1 calc R . .
C10 C 0.8805(2) -0.0339(2) 0.43084(14) 0.0327(6) Uani 1 1 d . . .
C11 C 0.9272(2) 0.0348(2) 0.39253(15) 0.0317(6) Uani 1 1 d . . .
H11 H 0.9815 0.0070 0.3658 0.038 Uiso 1 1 calc R . .
C12 C 0.8967(2) 0.1426(2) 0.39231(13) 0.0260(6) Uani 1 1 d . . .
C13 C 0.6795(3) 0.1585(3) 0.51106(16) 0.0427(8) Uani 1 1 d . . .
H13A H 0.6563 0.1009 0.5354 0.064 Uiso 1 1 calc R . .
H13B H 0.6132 0.1793 0.4784 0.064 Uiso 1 1 calc R . .
H13C H 0.7116 0.2226 0.5462 0.064 Uiso 1 1 calc R . .
C14 C 0.9192(3) -0.1491(2) 0.43201(17) 0.0450(8) Uani 1 1 d . . .
H14A H 0.9214 -0.1841 0.3836 0.067 Uiso 1 1 calc R . .
H14B H 0.8659 -0.1910 0.4511 0.067 Uiso 1 1 calc R . .
H14C H 0.9953 -0.1470 0.4621 0.067 Uiso 1 1 calc R . .
C15 C 0.9512(3) 0.2157(2) 0.35164(16) 0.0384(7) Uani 1 1 d . . .
H15A H 0.9963 0.1715 0.3220 0.058 Uiso 1 1 calc R . .
H15B H 1.0008 0.2723 0.3851 0.058 Uiso 1 1 calc R . .
H15C H 0.8919 0.2505 0.3214 0.058 Uiso 1 1 calc R . .
C16 C 0.5971(2) 0.48479(19) 0.32471(12) 0.0235(6) Uani 1 1 d . . .
C17 C 0.4956(2) 0.52795(19) 0.33913(13) 0.0248(6) Uani 1 1 d . . .
C18 C 0.4167(3) 0.5601(2) 0.28472(13) 0.0283(6) Uani 1 1 d . . .
H18 H 0.3476 0.5886 0.2946 0.034 Uiso 1 1 calc R . .
C19 C 0.4361(3) 0.5517(2) 0.21559(13) 0.0308(6) Uani 1 1 d . . .
C20 C 0.5390(3) 0.5130(2) 0.20318(13) 0.0297(6) Uani 1 1 d . . .
H20 H 0.5539 0.5082 0.1567 0.036 Uiso 1 1 calc R . .
C21 C 0.6210(2) 0.4809(2) 0.25607(13) 0.0251(6) Uani 1 1 d . . .
C22 C 0.4697(3) 0.5342(2) 0.41225(13) 0.0318(6) Uani 1 1 d . . .
H22A H 0.3927 0.5597 0.4117 0.048 Uiso 1 1 calc R . .
H22B H 0.5248 0.5855 0.4463 0.048 Uiso 1 1 calc R . .
H22C H 0.4747 0.4613 0.4263 0.048 Uiso 1 1 calc R . .
C23 C 0.3472(3) 0.5837(3) 0.15678(15) 0.0428(8) Uani 1 1 d . . .
H23A H 0.3726 0.6520 0.1437 0.064 Uiso 1 1 calc R . .
H23B H 0.2754 0.5945 0.1730 0.064 Uiso 1 1 calc R . .
H23C H 0.3357 0.5254 0.1153 0.064 Uiso 1 1 calc R . .
C24 C 0.7338(3) 0.4430(2) 0.24170(14) 0.0351(7) Uani 1 1 d . . .
H24A H 0.7404 0.4550 0.1941 0.053 Uiso 1 1 calc R . .
H24B H 0.7390 0.3647 0.2446 0.053 Uiso 1 1 calc R . .
H24C H 0.7954 0.4847 0.2770 0.053 Uiso 1 1 calc R . .
C25 C 0.3725(2) 0.0322(2) 0.27844(12) 0.0218(5) Uani 1 1 d . . .
C26 C 0.2627(2) 0.0673(2) 0.28249(13) 0.0251(6) Uani 1 1 d . . .
C27 C 0.1764(3) -0.0070(2) 0.28575(15) 0.0350(7) Uani 1 1 d . . .
H27 H 0.1027 0.0186 0.2874 0.042 Uiso 1 1 calc R . .
C28 C 0.1952(3) -0.1169(2) 0.28668(16) 0.0380(7) Uani 1 1 d . . .
H28 H 0.1366 -0.1659 0.2916 0.046 Uiso 1 1 calc R . .
C29 C 0.3007(3) -0.1535(2) 0.28023(15) 0.0335(7) Uani 1 1 d . . .
H29 H 0.3143 -0.2291 0.2800 0.040 Uiso 1 1 calc R . .
C30 C 0.3887(2) -0.0826(2) 0.27394(12) 0.0223(5) Uani 1 1 d . . .
C31 C 0.2313(2) 0.1843(2) 0.28160(14) 0.0261(6) Uani 1 1 d . . .
C32 C 0.1811(2) 0.2174(2) 0.21759(15) 0.0332(7) Uani 1 1 d . . .
C33 C 0.1442(3) 0.3235(3) 0.21868(19) 0.0461(8) Uani 1 1 d . . .
H33 H 0.1105 0.3464 0.1752 0.055 Uiso 1 1 calc R . .
C34 C 0.1552(3) 0.3973(3) 0.2817(2) 0.0474(9) Uani 1 1 d . . .
C35 C 0.2091(3) 0.3637(2) 0.34336(18) 0.0395(8) Uani 1 1 d . . .
H35 H 0.2207 0.4143 0.3865 0.047 Uiso 1 1 calc R . .
C36 C 0.2471(2) 0.2589(2) 0.34506(15) 0.0308(6) Uani 1 1 d . . .
C37 C 0.1662(3) 0.1397(3) 0.14801(15) 0.0459(8) Uani 1 1 d . . .
H37A H 0.2348 0.0981 0.1470 0.069 Uiso 1 1 calc R . .
H37B H 0.1534 0.1817 0.1086 0.069 Uiso 1 1 calc R . .
H37C H 0.1006 0.0888 0.1432 0.069 Uiso 1 1 calc R . .
C38 C 0.1062(4) 0.5099(3) 0.2817(3) 0.0759(13) Uani 1 1 d . . .
H38A H 0.1234 0.5413 0.2416 0.114 Uiso 1 1 calc R . .
H38B H 0.1400 0.5579 0.3262 0.114 Uiso 1 1 calc R . .
H38C H 0.0235 0.5031 0.2772 0.114 Uiso 1 1 calc R . .
C39 C 0.3054(3) 0.2253(3) 0.41444(15) 0.0495(9) Uani 1 1 d . . .
H39A H 0.3129 0.2883 0.4527 0.074 Uiso 1 1 calc R . .
H39B H 0.3810 0.1999 0.4104 0.074 Uiso 1 1 calc R . .
H39C H 0.2600 0.1659 0.4251 0.074 Uiso 1 1 calc R . .
C40 C 0.4956(2) -0.13148(19) 0.25956(13) 0.0222(5) Uani 1 1 d . . .
C41 C 0.5201(2) -0.13647(19) 0.19100(13) 0.0228(5) Uani 1 1 d . . .
C42 C 0.6204(2) -0.1812(2) 0.17820(14) 0.0280(6) Uani 1 1 d . . .
H42 H 0.6384 -0.1817 0.1328 0.034 Uiso 1 1 calc R . .
C43 C 0.6954(2) -0.2252(2) 0.22902(15) 0.0311(6) Uani 1 1 d . . .
C44 C 0.6673(2) -0.2246(2) 0.29493(14) 0.0293(6) Uani 1 1 d . . .
H44 H 0.7163 -0.2573 0.3297 0.035 Uiso 1 1 calc R . .
C45 C 0.5700(2) -0.1776(2) 0.31140(13) 0.0249(6) Uani 1 1 d . . .
C46 C 0.4377(2) -0.0960(2) 0.13257(13) 0.0303(6) Uani 1 1 d . . .
H46A H 0.4340 -0.0162 0.1439 0.045 Uiso 1 1 calc R . .
H46B H 0.3621 -0.1307 0.1280 0.045 Uiso 1 1 calc R . .
H46C H 0.4634 -0.1148 0.0877 0.045 Uiso 1 1 calc R . .
C47 C 0.5475(3) -0.1731(2) 0.38531(14) 0.0338(7) Uani 1 1 d . . .
H47A H 0.6125 -0.2008 0.4155 0.051 Uiso 1 1 calc R . .
H47B H 0.4789 -0.2186 0.3832 0.051 Uiso 1 1 calc R . .
H47C H 0.5364 -0.0971 0.4051 0.051 Uiso 1 1 calc R . .
C48 C 0.8044(3) -0.2716(3) 0.21350(19) 0.0505(9) Uani 1 1 d . . .
H48A H 0.7899 -0.3142 0.1655 0.076 Uiso 1 1 calc R . .
H48B H 0.8340 -0.3194 0.2480 0.076 Uiso 1 1 calc R . .
H48C H 0.8604 -0.2115 0.2169 0.076 Uiso 1 1 calc R . .
C49 C 0.5586(2) 0.2064(2) 0.17644(12) 0.0210(5) Uani 1 1 d . . .
C50 C 0.6309(2) 0.1294(2) 0.19160(12) 0.0220(5) Uani 1 1 d . . .
C51 C 0.5328(3) 0.2568(2) 0.11134(12) 0.0271(6) Uani 1 1 d . . .
C52 C 0.6185(3) 0.2871(2) 0.07745(14) 0.0335(7) Uani 1 1 d . . .
H52 H 0.6954 0.2729 0.0956 0.040 Uiso 1 1 calc R . .
C53 C 0.5923(4) 0.3372(2) 0.01805(15) 0.0468(9) Uani 1 1 d . . .
H53 H 0.6514 0.3581 -0.0038 0.056 Uiso 1 1 calc R . .
C54 C 0.4817(4) 0.3572(2) -0.00977(15) 0.0503(10) Uani 1 1 d . . .
H54 H 0.4644 0.3909 -0.0510 0.060 Uiso 1 1 calc R . .
C55 C 0.3962(3) 0.3282(2) 0.02225(15) 0.0455(8) Uani 1 1 d . . .
H55 H 0.3194 0.3414 0.0029 0.055 Uiso 1 1 calc R . .
C56 C 0.4219(3) 0.2796(2) 0.08298(14) 0.0340(7) Uani 1 1 d . . .
H56 H 0.3624 0.2616 0.1054 0.041 Uiso 1 1 calc R . .
C57 C 0.6999(2) 0.0663(2) 0.14569(12) 0.0232(5) Uani 1 1 d . . .
C58 C 0.6570(3) 0.0303(2) 0.07321(13) 0.0289(6) Uani 1 1 d . . .
H58 H 0.5831 0.0495 0.0521 0.035 Uiso 1 1 calc R . .
C59 C 0.7214(3) -0.0331(2) 0.03176(15) 0.0384(7) Uani 1 1 d . . .
H59 H 0.6911 -0.0570 -0.0173 0.046 Uiso 1 1 calc R . .
C60 C 0.8286(3) -0.0616(2) 0.06128(16) 0.0424(8) Uani 1 1 d . . .
H60 H 0.8721 -0.1051 0.0327 0.051 Uiso 1 1 calc R . .
C61 C 0.8726(3) -0.0268(2) 0.13235(16) 0.0384(7) Uani 1 1 d . . .
H61 H 0.9470 -0.0455 0.1528 0.046 Uiso 1 1 calc R . .
C62 C 0.8083(2) 0.0357(2) 0.17431(14) 0.0302(6) Uani 1 1 d . . .
H62 H 0.8390 0.0579 0.2235 0.036 Uiso 1 1 calc R . .
C63A C -0.0231(2) 0.6458(2) 0.05477(18) 0.0733(14) Uani 0.886(3) 1 d PG A 1
H63A H -0.0746 0.5942 0.0649 0.088 Uiso 0.886(3) 1 calc PR A 1
C64A C 0.0424(3) 0.7196(3) 0.10968(13) 0.0593(12) Uani 0.886(3) 1 d PG A 1
H64A H 0.0357 0.7186 0.1573 0.071 Uiso 0.886(3) 1 calc PR A 1
C65A C 0.1176(2) 0.7950(2) 0.09483(15) 0.0565(11) Uani 0.886(3) 1 d PG A 1
H65A H 0.1624 0.8455 0.1324 0.068 Uiso 0.886(3) 1 calc PR A 1
C66A C 0.1274(3) 0.7966(2) 0.02508(17) 0.0706(15) Uani 0.886(3) 1 d PG A 1
H66A H 0.1789 0.8481 0.0149 0.085 Uiso 0.886(3) 1 calc PR A 1
C67A C 0.0620(3) 0.7227(3) -0.02982(12) 0.0750(15) Uani 0.886(3) 1 d PG A 1
H67A H 0.0686 0.7238 -0.0775 0.090 Uiso 0.886(3) 1 calc PR A 1
C68A C -0.0133(3) 0.6473(2) -0.01498(15) 0.0794(15) Uani 0.886(3) 1 d PG A 1
H68A H -0.0581 0.5968 -0.0525 0.095 Uiso 0.886(3) 1 calc PR A 1
C63B C 0.100(2) 0.6173(18) 0.0428(12) 0.0733(14) Uani 0.114(3) 1 d PG A 2
H63B H 0.0978 0.5607 0.0705 0.088 Uiso 0.114(3) 1 calc PR A 2
C64B C 0.105(2) 0.727(2) 0.0747(10) 0.0593(12) Uani 0.114(3) 1 d PG A 2
H64B H 0.1065 0.7446 0.1241 0.071 Uiso 0.114(3) 1 calc PR A 2
C65B C 0.108(2) 0.8095(15) 0.0342(14) 0.0565(11) Uani 0.114(3) 1 d PG A 2
H65B H 0.1112 0.8841 0.0560 0.068 Uiso 0.114(3) 1 calc PR A 2
C68B C 0.105(2) 0.7831(18) -0.0381(13) 0.0794(15) Uani 0.114(3) 1 d PG A 2
H68B H 0.1071 0.8398 -0.0658 0.095 Uiso 0.114(3) 1 calc PR A 2
C66B C 0.100(2) 0.674(2) -0.0700(10) 0.0706(15) Uani 0.114(3) 1 d PG A 2
H66B H 0.0984 0.6558 -0.1194 0.085 Uiso 0.114(3) 1 calc PR A 2
C67B C 0.097(2) 0.5909(15) -0.0295(12) 0.0750(15) Uani 0.114(3) 1 d PG A 2
H67B H 0.0938 0.5163 -0.0513 0.090 Uiso 0.114(3) 1 calc PR A 2

loop_
_atom_site_aniso_label
_atom_site_aniso_U_11
_atom_site_aniso_U_22
_atom_site_aniso_U_33
_atom_site_aniso_U_23
_atom_site_aniso_U_13
_atom_site_aniso_U_12
Sb1 0.02188(9) 0.01576(8) 0.01920(8) 0.00433(6) 0.00345(7) 0.00158(7)
Sb2 0.02267(10) 0.01557(8) 0.01882(8) 0.00324(6) 0.00331(7) 0.00215(7)
N1 0.0258(12) 0.0174(10) 0.0186(10) 0.0027(8) -0.0003(9) 0.0022(9)
N2 0.0224(11) 0.0158(10) 0.0268(11) 0.0045(8) 0.0042(9) 0.0002(9)
C1 0.0235(13) 0.0206(12) 0.0171(11) 0.0010(9) 0.0066(10) -0.0019(10)
C2 0.0213(13) 0.0275(14) 0.0180(11) 0.0026(10) 0.0050(10) 0.0002(11)
C3 0.0280(15) 0.0371(16) 0.0239(13) 0.0004(11) -0.0002(11) 0.0048(13)
C4 0.0348(17) 0.0298(15) 0.0297(14) -0.0086(12) 0.0005(13) -0.0043(13)
C5 0.0357(17) 0.0217(14) 0.0330(14) -0.0023(11) 0.0086(13) -0.0037(12)
C6 0.0286(14) 0.0197(12) 0.0191(11) 0.0012(9) 0.0051(10) -0.0001(11)
C7 0.0186(13) 0.0266(13) 0.0178(11) 0.0045(10) -0.0016(10) 0.0037(11)
C8 0.0285(15) 0.0338(15) 0.0223(13) 0.0075(11) 0.0034(11) 0.0006(12)
C9 0.0366(17) 0.0374(17) 0.0254(14) 0.0161(12) -0.0011(12) -0.0028(14)
C10 0.0311(16) 0.0291(15) 0.0326(15) 0.0082(12) -0.0081(12) 0.0019(13)
C11 0.0256(15) 0.0312(15) 0.0370(15) 0.0031(12) 0.0051(12) 0.0047(12)
C12 0.0213(14) 0.0272(14) 0.0278(13) 0.0027(11) 0.0022(11) -0.0001(11)
C13 0.049(2) 0.050(2) 0.0382(17) 0.0171(14) 0.0227(15) 0.0089(16)
C14 0.044(2) 0.0362(18) 0.0479(19) 0.0084(14) -0.0081(15) 0.0053(15)
C15 0.0358(18) 0.0359(17) 0.0493(18) 0.0062(14) 0.0230(15) -0.0002(14)
C16 0.0346(16) 0.0127(11) 0.0221(12) 0.0018(9) 0.0043(11) -0.0023(11)
C17 0.0409(17) 0.0132(12) 0.0205(12) 0.0027(9) 0.0068(11) 0.0031(11)
C18 0.0382(17) 0.0168(13) 0.0294(14) 0.0031(10) 0.0060(12) 0.0055(12)
C19 0.0515(19) 0.0163(13) 0.0227(13) 0.0058(10) 0.0016(13) 0.0016(13)
C20 0.0524(19) 0.0184(13) 0.0203(12) 0.0048(10) 0.0106(12) -0.0008(13)
C21 0.0372(16) 0.0154(12) 0.0224(12) 0.0019(9) 0.0066(11) -0.0035(11)
C22 0.0433(18) 0.0290(15) 0.0250(13) 0.0040(11) 0.0116(13) 0.0050(13)
C23 0.058(2) 0.0388(18) 0.0295(15) 0.0104(13) -0.0017(14) 0.0106(16)
C24 0.0415(18) 0.0360(16) 0.0297(14) 0.0020(12) 0.0146(13) -0.0032(14)
C25 0.0261(14) 0.0218(13) 0.0177(11) 0.0039(9) 0.0050(10) -0.0021(11)
C26 0.0270(15) 0.0237(13) 0.0257(13) 0.0009(10) 0.0110(11) 0.0002(11)
C27 0.0301(16) 0.0321(16) 0.0473(17) 0.0040(13) 0.0208(14) 0.0007(13)
C28 0.0328(17) 0.0310(16) 0.0554(19) 0.0082(14) 0.0210(15) -0.0051(13)
C29 0.0399(18) 0.0232(14) 0.0403(16) 0.0052(12) 0.0158(14) -0.0022(13)
C30 0.0263(14) 0.0191(12) 0.0219(12) 0.0024(9) 0.0071(10) -0.0003(11)
C31 0.0204(14) 0.0270(14) 0.0322(14) 0.0029(11) 0.0101(11) 0.0006(11)
C32 0.0245(15) 0.0340(16) 0.0412(16) 0.0066(13) 0.0068(13) -0.0016(13)
C33 0.0322(18) 0.0423(19) 0.065(2) 0.0218(17) 0.0026(16) 0.0094(15)
C34 0.0363(19) 0.0306(17) 0.080(3) 0.0096(17) 0.0216(18) 0.0093(15)
C35 0.0386(18) 0.0273(15) 0.056(2) -0.0039(14) 0.0262(16) 0.0003(14)
C36 0.0327(16) 0.0259(14) 0.0378(15) 0.0030(12) 0.0188(13) 0.0000(12)
C37 0.046(2) 0.052(2) 0.0354(17) 0.0052(15) 0.0005(15) -0.0046(17)
C38 0.060(3) 0.036(2) 0.138(4) 0.017(2) 0.030(3) 0.0214(19)
C39 0.074(3) 0.045(2) 0.0307(16) -0.0002(14) 0.0193(17) -0.0054(18)
C40 0.0271(14) 0.0127(11) 0.0263(12) 0.0006(9) 0.0062(11) -0.0020(10)
C41 0.0285(15) 0.0148(12) 0.0244(12) 0.0011(9) 0.0056(11) -0.0020(11)
C42 0.0347(16) 0.0212(13) 0.0293(14) 0.0004(11) 0.0122(12) -0.0010(12)
C43 0.0292(16) 0.0213(14) 0.0436(16) 0.0042(12) 0.0107(13) 0.0018(12)
C44 0.0300(16) 0.0226(14) 0.0345(15) 0.0086(11) 0.0014(12) 0.0010(12)
C45 0.0324(16) 0.0144(12) 0.0274(13) 0.0054(10) 0.0034(11) -0.0051(11)
C46 0.0359(17) 0.0297(15) 0.0240(13) 0.0016(11) 0.0054(12) 0.0007(13)
C47 0.0421(18) 0.0314(15) 0.0286(14) 0.0091(12) 0.0059(13) -0.0011(14)
C48 0.048(2) 0.0402(19) 0.074(2) 0.0205(17) 0.0298(19) 0.0207(16)
C49 0.0264(14) 0.0203(12) 0.0162(11) 0.0031(9) 0.0042(10) 0.0017(11)
C50 0.0280(14) 0.0199(12) 0.0170(11) 0.0003(9) 0.0043(10) -0.0028(11)
C51 0.0431(18) 0.0190(13) 0.0173(12) 0.0004(9) 0.0036(12) 0.0051(12)
C52 0.053(2) 0.0257(14) 0.0254(13) 0.0067(11) 0.0146(13) 0.0060(14)
C53 0.089(3) 0.0293(16) 0.0284(15) 0.0088(12) 0.0239(18) 0.0024(18)
C54 0.099(3) 0.0278(16) 0.0220(14) 0.0095(12) 0.0042(18) 0.0046(19)
C55 0.067(2) 0.0324(17) 0.0286(15) 0.0054(13) -0.0098(15) 0.0070(16)
C56 0.0473(19) 0.0271(15) 0.0248(13) 0.0044(11) 0.0006(13) 0.0037(14)
C57 0.0307(15) 0.0196(12) 0.0220(12) 0.0047(10) 0.0103(11) 0.0011(11)
C58 0.0382(17) 0.0227(13) 0.0268(13) 0.0038(10) 0.0093(12) 0.0028(12)
C59 0.059(2) 0.0319(16) 0.0263(14) 0.0013(12) 0.0169(15) 0.0043(15)
C60 0.055(2) 0.0351(17) 0.0426(17) 0.0021(14) 0.0268(16) 0.0128(16)
C61 0.0360(18) 0.0354(17) 0.0470(18) 0.0047(14) 0.0166(15) 0.0091(14)
C62 0.0309(16) 0.0292(15) 0.0314(14) 0.0026(11) 0.0098(12) 0.0042(12)
C63A 0.070(3) 0.056(3) 0.096(4) 0.024(3) 0.013(3) 0.004(3)
C64A 0.048(3) 0.073(3) 0.057(3) 0.012(2) 0.010(2) 0.014(2)
C65A 0.039(2) 0.063(3) 0.064(3) 0.002(2) 0.007(2) 0.009(2)
C66A 0.040(3) 0.087(4) 0.089(4) 0.029(3) 0.013(2) 0.006(3)
C67A 0.064(3) 0.099(4) 0.062(3) 0.026(3) 0.004(3) 0.008(3)
C68A 0.086(4) 0.072(4) 0.070(3) 0.003(3) 0.000(3) 0.000(3)
C63B 0.070(3) 0.056(3) 0.096(4) 0.024(3) 0.013(3) 0.004(3)
C64B 0.048(3) 0.073(3) 0.057(3) 0.012(2) 0.010(2) 0.014(2)
C65B 0.039(2) 0.063(3) 0.064(3) 0.002(2) 0.007(2) 0.009(2)
C68B 0.086(4) 0.072(4) 0.070(3) 0.003(3) 0.000(3) 0.000(3)
C66B 0.040(3) 0.087(4) 0.089(4) 0.029(3) 0.013(2) 0.006(3)
C67B 0.064(3) 0.099(4) 0.062(3) 0.026(3) 0.004(3) 0.008(3)

loop_
_atom_type_symbol
_atom_type_description
_atom_type_scat_dispersion_real
_atom_type_scat_dispersion_imag
_atom_type_scat_source
C C 0.0033 0.0016 'International Tables Vol C Tables 4.2.6.8 and 6.1.1.4'
H H 0.0000 0.0000 'International Tables Vol C Tables 4.2.6.8 and 6.1.1.4'
N N 0.0061 0.0033 'International Tables Vol C Tables 4.2.6.8 and 6.1.1.4'
Sb Sb -0.5866 1.5461 'International Tables Vol C Tables 4.2.6.8 and 6.1.1.4'

loop_
_geom_angle_atom_site_label_1
_geom_angle_atom_site_label_2
_geom_angle_atom_site_label_3
_geom_angle
N2 Sb1 N1 76.51(8)
N2 Sb1 C50 86.37(9)
N1 Sb1 C50 86.47(8)
N2 Sb1 Sb2 42.13(5)
N1 Sb1 Sb2 41.90(6)
C50 Sb1 Sb2 66.55(7)
N1 Sb2 N2 76.60(8)
N1 Sb2 C49 87.36(9)
N2 Sb2 C49 85.57(8)
N1 Sb2 Sb1 42.45(5)
N2 Sb2 Sb1 41.68(6)
C49 Sb2 Sb1 66.57(7)
C1 N1 Sb2 130.03(17)
C1 N1 Sb1 133.89(17)
Sb2 N1 Sb1 95.65(8)
C25 N2 Sb1 129.62(17)
C25 N2 Sb2 134.17(18)
Sb1 N2 Sb2 96.19(8)
N1 C1 C2 120.9(2)
N1 C1 C6 122.2(2)
C2 C1 C6 116.8(2)
C3 C2 C1 120.6(2)
C3 C2 C7 117.8(2)
C1 C2 C7 121.5(2)
C4 C3 C2 122.2(3)
C4 C3 H3 118.9
C2 C3 H3 118.9
C3 C4 C5 117.9(2)
C3 C4 H4 121.0
C5 C4 H4 121.0
C4 C5 C6 121.8(3)
C4 C5 H5 119.1
C6 C5 H5 119.1
C5 C6 C1 120.5(2)
C5 C6 C16 118.5(2)
C1 C6 C16 121.0(2)
C8 C7 C12 119.7(2)
C8 C7 C2 121.9(2)
C12 C7 C2 118.4(2)
C9 C8 C7 118.8(2)
C9 C8 C13 120.6(2)
C7 C8 C13 120.5(3)
C10 C9 C8 122.7(3)
C10 C9 H9 118.6
C8 C9 H9 118.6
C9 C10 C11 117.4(3)
C9 C10 C14 122.2(3)
C11 C10 C14 120.4(3)
C12 C11 C10 121.9(3)
C12 C11 H11 119.0
C10 C11 H11 119.0
C11 C12 C7 119.3(2)
C11 C12 C15 120.5(2)
C7 C12 C15 120.2(2)
C8 C13 H13A 109.5
C8 C13 H13B 109.5
H13A C13 H13B 109.5
C8 C13 H13C 109.5
H13A C13 H13C 109.5
H13B C13 H13C 109.5
C10 C14 H14A 109.5
C10 C14 H14B 109.5
H14A C14 H14B 109.5
C10 C14 H14C 109.5
H14A C14 H14C 109.5
H14B C14 H14C 109.5
C12 C15 H15A 109.5
C12 C15 H15B 109.5
H15A C15 H15B 109.5
C12 C15 H15C 109.5
H15A C15 H15C 109.5
H15B C15 H15C 109.5
C17 C16 C21 119.8(2)
C17 C16 C6 121.6(2)
C21 C16 C6 118.6(2)
C18 C17 C16 119.3(2)
C18 C17 C22 120.2(3)
C16 C17 C22 120.4(2)
C17 C18 C19 121.8(3)
C17 C18 H18 119.1
C19 C18 H18 119.1
C20 C19 C18 117.9(3)
C20 C19 C23 121.4(2)
C18 C19 C23 120.7(3)
C19 C20 C21 122.4(2)
C19 C20 H20 118.8
C21 C20 H20 118.8
C20 C21 C16 118.7(3)
C20 C21 C24 121.2(2)
C16 C21 C24 120.1(2)
C17 C22 H22A 109.5
C17 C22 H22B 109.5
H22A C22 H22B 109.5
C17 C22 H22C 109.5
H22A C22 H22C 109.5
H22B C22 H22C 109.5
C19 C23 H23A 109.5
C19 C23 H23B 109.5
H23A C23 H23B 109.5
C19 C23 H23C 109.5
H23A C23 H23C 109.5
H23B C23 H23C 109.5
C21 C24 H24A 109.5
C21 C24 H24B 109.5
H24A C24 H24B 109.5
C21 C24 H24C 109.5
H24A C24 H24C 109.5
H24B C24 H24C 109.5
N2 C25 C26 121.9(2)
N2 C25 C30 121.1(2)
C26 C25 C30 117.0(2)
C27 C26 C25 120.8(2)
C27 C26 C31 116.6(2)
C25 C26 C31 122.6(2)
C28 C27 C26 121.8(3)
C28 C27 H27 119.1
C26 C27 H27 119.1
C29 C28 C27 118.3(3)
C29 C28 H28 120.9
C27 C28 H28 120.9
C28 C29 C30 121.9(3)
C28 C29 H29 119.0
C30 C29 H29 119.0
C29 C30 C25 120.0(2)
C29 C30 C40 117.9(2)
C25 C30 C40 122.1(2)
C32 C31 C36 119.9(3)
C32 C31 C26 119.8(2)
C36 C31 C26 120.3(2)
C33 C32 C31 118.9(3)
C33 C32 C37 120.0(3)
C31 C32 C37 121.0(3)
C32 C33 C34 121.8(3)
C32 C33 H33 119.1
C34 C33 H33 119.1
C35 C34 C33 117.8(3)
C35 C34 C38 121.7(3)
C33 C34 C38 120.5(4)
C34 C35 C36 122.5(3)
C34 C35 H35 118.8
C36 C35 H35 118.8
C35 C36 C31 119.0(3)
C35 C36 C39 120.6(3)
C31 C36 C39 120.4(3)
C32 C37 H37A 109.5
C32 C37 H37B 109.5
H37A C37 H37B 109.5
C32 C37 H37C 109.5
H37A C37 H37C 109.5
H37B C37 H37C 109.5
C34 C38 H38A 109.5
C34 C38 H38B 109.5
H38A C38 H38B 109.5
C34 C38 H38C 109.5
H38A C38 H38C 109.5
H38B C38 H38C 109.5
C36 C39 H39A 109.5
C36 C39 H39B 109.5
H39A C39 H39B 109.5
C36 C39 H39C 109.5
H39A C39 H39C 109.5
H39B C39 H39C 109.5
C45 C40 C41 119.3(2)
C45 C40 C30 121.4(2)
C41 C40 C30 119.2(2)
C42 C41 C40 118.8(2)
C42 C41 C46 120.4(2)
C40 C41 C46 120.7(2)
C43 C42 C41 122.4(2)
C43 C42 H42 118.8
C41 C42 H42 118.8
C42 C43 C44 117.9(3)
C42 C43 C48 120.9(3)
C44 C43 C48 121.1(3)
C45 C44 C43 122.0(3)
C45 C44 H44 119.0
C43 C44 H44 119.0
C44 C45 C40 119.3(2)
C44 C45 C47 119.7(3)
C40 C45 C47 121.0(2)
C41 C46 H46A 109.5
C41 C46 H46B 109.5
H46A C46 H46B 109.5
C41 C46 H46C 109.5
H46A C46 H46C 109.5
H46B C46 H46C 109.5
C45 C47 H47A 109.5
C45 C47 H47B 109.5
H47A C47 H47B 109.5
C45 C47 H47C 109.5
H47A C47 H47C 109.5
H47B C47 H47C 109.5
C43 C48 H48A 109.5
C43 C48 H48B 109.5
H48A C48 H48B 109.5
C43 C48 H48C 109.5
H48A C48 H48C 109.5
H48B C48 H48C 109.5
C50 C49 C51 128.7(2)
C50 C49 Sb2 113.62(16)
C51 C49 Sb2 117.61(18)
C49 C50 C57 128.8(2)
C49 C50 Sb1 113.22(17)
C57 C50 Sb1 117.82(18)
C56 C51 C52 117.5(2)
C56 C51 C49 120.5(2)
C52 C51 C49 122.0(3)
C53 C52 C51 120.7(3)
C53 C52 H52 119.6
C51 C52 H52 119.6
C54 C53 C52 120.7(3)
C54 C53 H53 119.6
C52 C53 H53 119.6
C53 C54 C55 119.7(3)
C53 C54 H54 120.1
C55 C54 H54 120.1
C54 C55 C56 120.0(3)
C54 C55 H55 120.0
C56 C55 H55 120.0
C51 C56 C55 121.3(3)
C51 C56 H56 119.4
C55 C56 H56 119.4
C62 C57 C58 117.6(2)
C62 C57 C50 120.7(2)
C58 C57 C50 121.7(2)
C59 C58 C57 120.7(3)
C59 C58 H58 119.7
C57 C58 H58 119.7
C60 C59 C58 120.5(3)
C60 C59 H59 119.7
C58 C59 H59 119.7
C59 C60 C61 119.7(3)
C59 C60 H60 120.1
C61 C60 H60 120.1
C60 C61 C62 120.1(3)
C60 C61 H61 119.9
C62 C61 H61 119.9
C61 C62 C57 121.3(3)
C61 C62 H62 119.3
C57 C62 H62 119.3
C64A C63A C68A 120.0
C64A C63A H63A 120.0
C68A C63A H63A 120.0
C65A C64A C63A 120.0
C65A C64A H64A 120.0
C63A C64A H64A 120.0
C64A C65A C66A 120.0
C64A C65A H65A 120.0
C66A C65A H65A 120.0
C67A C66A C65A 120.0
C67A C66A H66A 120.0
C65A C66A H66A 120.0
C68A C67A C66A 120.0
C68A C67A H67A 120.0
C66A C67A H67A 120.0
C67A C68A C63A 120.0
C67A C68A H68A 120.0
C63A C68A H68A 120.0
C64B C63B C67B 120.0
C64B C63B H63B 120.0
C67B C63B H63B 120.0
C65B C64B C63B 120.0
C65B C64B H64B 120.0
C63B C64B H64B 120.0
C64B C65B C68B 120.0
C64B C65B H65B 120.0
C68B C65B H65B 120.0
C65B C68B C66B 120.0
C65B C68B H68B 120.0
C66B C68B H68B 120.0
C67B C66B C68B 120.0
C67B C66B H66B 120.0
C68B C66B H66B 120.0
C66B C67B C63B 120.0
C66B C67B H67B 120.0
C63B C67B H67B 120.0

loop_
_geom_bond_atom_site_label_1
_geom_bond_atom_site_label_2
_geom_bond_distance
Sb1 N2 2.068(2)
Sb1 N1 2.0974(19)
Sb1 C50 2.223(2)
Sb1 Sb2 3.0921(3)
Sb2 N1 2.075(2)
Sb2 N2 2.086(2)
Sb2 C49 2.218(2)
N1 C1 1.387(3)
N2 C25 1.386(3)
C1 C2 1.418(4)
C1 C6 1.418(3)
C2 C3 1.392(3)
C2 C7 1.491(4)
C3 C4 1.374(4)
C3 H3 0.9500
C4 C5 1.388(4)
C4 H4 0.9500
C5 C6 1.395(3)
C5 H5 0.9500
C6 C16 1.487(4)
C7 C8 1.400(3)
C7 C12 1.402(3)
C8 C9 1.388(4)
C8 C13 1.503(4)
C9 C10 1.383(4)
C9 H9 0.9500
C10 C11 1.394(4)
C10 C14 1.505(4)
C11 C12 1.387(4)
C11 H11 0.9500
C12 C15 1.511(4)
C13 H13A 0.9800
C13 H13B 0.9800
C13 H13C 0.9800
C14 H14A 0.9800
C14 H14B 0.9800
C14 H14C 0.9800
C15 H15A 0.9800
C15 H15B 0.9800
C15 H15C 0.9800
C16 C17 1.400(4)
C16 C21 1.417(3)
C17 C18 1.386(4)
C17 C22 1.508(3)
C18 C19 1.400(4)
C18 H18 0.9500
C19 C20 1.384(4)
C19 C23 1.508(4)
C20 C21 1.387(4)
C20 H20 0.9500
C21 C24 1.504(4)
C22 H22A 0.9800
C22 H22B 0.9800
C22 H22C 0.9800
C23 H23A 0.9800
C23 H23B 0.9800
C23 H23C 0.9800
C24 H24A 0.9800
C24 H24B 0.9800
C24 H24C 0.9800
C25 C26 1.407(4)
C25 C30 1.427(3)
C26 C27 1.392(4)
C26 C31 1.500(4)
C27 C28 1.382(4)
C27 H27 0.9500
C28 C29 1.375(4)
C28 H28 0.9500
C29 C30 1.399(4)
C29 H29 0.9500
C30 C40 1.485(4)
C31 C32 1.397(4)
C31 C36 1.400(3)
C32 C33 1.389(4)
C32 C37 1.511(4)
C33 C34 1.392(5)
C33 H33 0.9500
C34 C35 1.373(5)
C34 C38 1.519(5)
C35 C36 1.382(4)
C35 H35 0.9500
C36 C39 1.515(4)
C37 H37A 0.9800
C37 H37B 0.9800
C37 H37C 0.9800
C38 H38A 0.9800
C38 H38B 0.9800
C38 H38C 0.9800
C39 H39A 0.9800
C39 H39B 0.9800
C39 H39C 0.9800
C40 C45 1.406(4)
C40 C41 1.417(3)
C41 C42 1.385(4)
C41 C46 1.505(4)
C42 C43 1.383(4)
C42 H42 0.9500
C43 C44 1.391(4)
C43 C48 1.503(4)
C44 C45 1.385(4)
C44 H44 0.9500
C45 C47 1.510(3)
C46 H46A 0.9800
C46 H46B 0.9800
C46 H46C 0.9800
C47 H47A 0.9800
C47 H47B 0.9800
C47 H47C 0.9800
C48 H48A 0.9800
C48 H48B 0.9800
C48 H48C 0.9800
C49 C50 1.326(4)
C49 C51 1.479(3)
C50 C57 1.481(3)
C51 C56 1.386(4)
C51 C52 1.405(4)
C52 C53 1.380(4)
C52 H52 0.9500
C53 C54 1.372(5)
C53 H53 0.9500
C54 C55 1.374(5)
C54 H54 0.9500
C55 C56 1.392(4)
C55 H55 0.9500
C56 H56 0.9500
C57 C62 1.393(4)
C57 C58 1.401(3)
C58 C59 1.392(4)
C58 H58 0.9500
C59 C60 1.376(4)
C59 H59 0.9500
C60 C61 1.377(4)
C60 H60 0.9500
C61 C62 1.391(4)
C61 H61 0.9500
C62 H62 0.9500
C63A C64A 1.3900
C63A C68A 1.3900
C63A H63A 0.9500
C64A C65A 1.3900
C64A H64A 0.9500
C65A C66A 1.3900
C65A H65A 0.9500
C66A C67A 1.3900
C66A H66A 0.9500
C67A C68A 1.3900
C67A H67A 0.9500
C68A H68A 0.9500
C63B C64B 1.3900
C63B C67B 1.3900
C63B H63B 0.9500
C64B C65B 1.3900
C64B H64B 0.9500
C65B C68B 1.3900
C65B H65B 0.9500
C68B C66B 1.3900
C68B H68B 0.9500
C66B C67B 1.3900
C66B H66B 0.9500
C67B H67B 0.9500

loop_
_geom_torsion_atom_site_label_1
_geom_torsion_atom_site_label_2
_geom_torsion_atom_site_label_3
_geom_torsion_atom_site_label_4
_geom_torsion
N2 Sb1 Sb2 N1 135.35(12)
C50 Sb1 Sb2 N1 -112.52(10)
N1 Sb1 Sb2 N2 -135.35(12)
C50 Sb1 Sb2 N2 112.13(10)
N2 Sb1 Sb2 C49 -111.11(11)
N1 Sb1 Sb2 C49 113.54(11)
C50 Sb1 Sb2 C49 1.02(10)
N2 Sb2 N1 C1 -158.1(2)
C49 Sb2 N1 C1 115.8(2)
Sb1 Sb2 N1 C1 173.2(2)
N2 Sb2 N1 Sb1 28.71(8)
C49 Sb2 N1 Sb1 -57.36(9)
N2 Sb1 N1 C1 158.2(2)
C50 Sb1 N1 C1 -114.7(2)
Sb2 Sb1 N1 C1 -172.8(3)
N2 Sb1 N1 Sb2 -29.00(8)
C50 Sb1 N1 Sb2 58.11(9)
N1 Sb1 N2 C25 -149.6(2)
C50 Sb1 N2 C25 123.2(2)
Sb2 Sb1 N2 C25 -178.5(2)
N1 Sb1 N2 Sb2 28.86(7)
C50 Sb1 N2 Sb2 -58.38(8)
N1 Sb2 N2 C25 149.2(2)
C49 Sb2 N2 C25 -122.5(2)
Sb1 Sb2 N2 C25 178.4(3)
N1 Sb2 N2 Sb1 -29.19(8)
C49 Sb2 N2 Sb1 59.15(9)
Sb2 N1 C1 C2 170.45(17)
Sb1 N1 C1 C2 -19.0(3)
Sb2 N1 C1 C6 -9.8(3)
Sb1 N1 C1 C6 160.79(18)
N1 C1 C2 C3 -177.4(2)
C6 C1 C2 C3 2.8(3)
N1 C1 C2 C7 7.0(3)
C6 C1 C2 C7 -172.8(2)
C1 C2 C3 C4 -0.8(4)
C7 C2 C3 C4 175.0(2)
C2 C3 C4 C5 -1.2(4)
C3 C4 C5 C6 1.0(4)
C4 C5 C6 C1 1.1(4)
C4 C5 C6 C16 -175.9(2)
N1 C1 C6 C5 177.3(2)
C2 C1 C6 C5 -3.0(3)
N1 C1 C6 C16 -5.8(4)
C2 C1 C6 C16 174.0(2)
C3 C2 C7 C8 93.9(3)
C1 C2 C7 C8 -90.4(3)
C3 C2 C7 C12 -84.7(3)
C1 C2 C7 C12 91.1(3)
C12 C7 C8 C9 0.5(4)
C2 C7 C8 C9 -178.0(2)
C12 C7 C8 C13 -178.9(2)
C2 C7 C8 C13 2.6(4)
C7 C8 C9 C10 -1.0(4)
C13 C8 C9 C10 178.4(3)
C8 C9 C10 C11 0.7(4)
C8 C9 C10 C14 178.3(3)
C9 C10 C11 C12 0.0(4)
C14 C10 C11 C12 -177.6(3)
C10 C11 C12 C7 -0.4(4)
C10 C11 C12 C15 178.5(3)
C8 C7 C12 C11 0.1(4)
C2 C7 C12 C11 178.7(2)
C8 C7 C12 C15 -178.7(2)
C2 C7 C12 C15 -0.1(4)
C5 C6 C16 C17 -78.2(3)
C1 C6 C16 C17 104.8(3)
C5 C6 C16 C21 100.5(3)
C1 C6 C16 C21 -76.5(3)
C21 C16 C17 C18 3.9(4)
C6 C16 C17 C18 -177.5(2)
C21 C16 C17 C22 -179.1(2)
C6 C16 C17 C22 -0.5(4)
C16 C17 C18 C19 -0.7(4)
C22 C17 C18 C19 -177.6(2)
C17 C18 C19 C20 -1.9(4)
C17 C18 C19 C23 177.9(2)
C18 C19 C20 C21 1.3(4)
C23 C19 C20 C21 -178.6(2)
C19 C20 C21 C16 1.9(4)
C19 C20 C21 C24 -177.7(2)
C17 C16 C21 C20 -4.5(3)
C6 C16 C21 C20 176.8(2)
C17 C16 C21 C24 175.1(2)
C6 C16 C21 C24 -3.5(3)
Sb1 N2 C25 C26 163.15(18)
Sb2 N2 C25 C26 -14.7(3)
Sb1 N2 C25 C30 -16.9(3)
Sb2 N2 C25 C30 165.23(17)
N2 C25 C26 C27 -176.7(2)
C30 C25 C26 C27 3.3(4)
N2 C25 C26 C31 5.0(4)
C30 C25 C26 C31 -175.0(2)
C25 C26 C27 C28 1.4(4)
C31 C26 C27 C28 179.8(3)
C26 C27 C28 C29 -3.6(4)
C27 C28 C29 C30 1.0(4)
C28 C29 C30 C25 3.8(4)
C28 C29 C30 C40 -173.6(3)
N2 C25 C30 C29 174.2(2)
C26 C25 C30 C29 -5.8(3)
N2 C25 C30 C40 -8.5(3)
C26 C25 C30 C40 171.5(2)
C27 C26 C31 C32 -83.6(3)
C25 C26 C31 C32 94.8(3)
C27 C26 C31 C36 93.3(3)
C25 C26 C31 C36 -88.3(3)
C36 C31 C32 C33 -2.1(4)
C26 C31 C32 C33 174.8(3)
C36 C31 C32 C37 178.2(3)
C26 C31 C32 C37 -4.9(4)
C31 C32 C33 C34 -0.5(5)
C37 C32 C33 C34 179.3(3)
C32 C33 C34 C35 3.0(5)
C32 C33 C34 C38 -175.5(3)
C33 C34 C35 C36 -3.1(5)
C38 C34 C35 C36 175.3(3)
C34 C35 C36 C31 0.7(4)
C34 C35 C36 C39 -179.6(3)
C32 C31 C36 C35 2.0(4)
C26 C31 C36 C35 -174.9(2)
C32 C31 C36 C39 -177.7(3)
C26 C31 C36 C39 5.4(4)
C29 C30 C40 C45 -70.2(3)
C25 C30 C40 C45 112.4(3)
C29 C30 C40 C41 106.6(3)
C25 C30 C40 C41 -70.8(3)
C45 C40 C41 C42 -3.7(3)
C30 C40 C41 C42 179.4(2)
C45 C40 C41 C46 175.1(2)
C30 C40 C41 C46 -1.8(3)
C40 C41 C42 C43 2.6(4)
C46 C41 C42 C43 -176.2(2)
C41 C42 C43 C44 0.5(4)
C41 C42 C43 C48 -179.1(3)
C42 C43 C44 C45 -2.7(4)
C48 C43 C44 C45 176.9(3)
C43 C44 C45 C40 1.6(4)
C43 C44 C45 C47 -176.3(2)
C41 C40 C45 C44 1.6(3)
C30 C40 C45 C44 178.5(2)
C41 C40 C45 C47 179.5(2)
C30 C40 C45 C47 -3.7(3)
N1 Sb2 C49 C50 36.57(19)
N2 Sb2 C49 C50 -40.18(19)
Sb1 Sb2 C49 C50 -1.71(16)
N1 Sb2 C49 C51 -141.48(19)
N2 Sb2 C49 C51 141.77(19)
Sb1 Sb2 C49 C51 -179.8(2)
C51 C49 C50 C57 -5.0(4)
Sb2 C49 C50 C57 177.3(2)
C51 C49 C50 Sb1 -179.8(2)
Sb2 C49 C50 Sb1 2.4(2)
N2 Sb1 C50 C49 36.81(18)
N1 Sb1 C50 C49 -39.88(19)
Sb2 Sb1 C50 C49 -1.70(16)
N2 Sb1 C50 C57 -138.68(19)
N1 Sb1 C50 C57 144.64(19)
Sb2 Sb1 C50 C57 -177.2(2)
C50 C49 C51 C56 140.0(3)
Sb2 C49 C51 C56 -42.3(3)
C50 C49 C51 C52 -42.3(4)
Sb2 C49 C51 C52 135.4(2)
C56 C51 C52 C53 -0.2(4)
C49 C51 C52 C53 -177.9(2)
C51 C52 C53 C54 -0.9(4)
C52 C53 C54 C55 0.8(5)
C53 C54 C55 C56 0.5(4)
C52 C51 C56 C55 1.5(4)
C49 C51 C56 C55 179.2(2)
C54 C55 C56 C51 -1.6(4)
C49 C50 C57 C62 145.2(3)
Sb1 C50 C57 C62 -40.2(3)
C49 C50 C57 C58 -38.3(4)
Sb1 C50 C57 C58 136.3(2)
C62 C57 C58 C59 -0.4(4)
C50 C57 C58 C59 -177.0(2)
C57 C58 C59 C60 -0.1(4)
C58 C59 C60 C61 -0.1(4)
C59 C60 C61 C62 0.8(5)
C60 C61 C62 C57 -1.3(4)
C58 C57 C62 C61 1.1(4)
C50 C57 C62 C61 177.7(2)
C68A C63A C64A C65A 0.0
C63A C64A C65A C66A 0.0
C64A C65A C66A C67A 0.0
C65A C66A C67A C68A 0.0
C66A C67A C68A C63A 0.0
C64A C63A C68A C67A 0.0
C67B C63B C64B C65B 0.0
C63B C64B C65B C68B 0.0
C64B C65B C68B C66B 0.0
C65B C68B C66B C67B 0.0
C68B C66B C67B C63B 0.0
C64B C63B C67B C66B 0.0
